data_4350409
loop_
_publ_author_name
'Mikata, Yuji'
'Wakamatsu, Motoko'
'Kawamura, Ayano'
'Yamanaka, Natsuko'
'Yano, Shigenobu'
'Odani, Akira'
'Morihiro, Kazuko'
'Tamotsu, Satoshi'

_publ_section_title
;
 Methoxy-substituted TQEN family of fluorescent zinc sensors.
;
_journal_issue 23
_journal_name_full 'Inorganic chemistry'
_journal_page_first 9262
_journal_page_last 9268
_journal_paper_doi 10.1021/ic060810x
_journal_volume 45
_journal_year 2006
_chemical_formula_moiety 'C46 H44 Cl2 N6 O12 Zn '
_chemical_formula_sum 'C46 H44 Cl2 N6 O12 Zn'
_chemical_formula_weight 1009.17
_space_group_IT_number 2
_space_group_name_Hall '-P 1'
_space_group_name_H-M_alt 'P -1'
_symmetry_cell_setting triclinic
_symmetry_Int_Tables_number 2
_symmetry_space_group_name_Hall '-P 1'
_symmetry_space_group_name_H-M 'P -1'
_cell_angle_alpha 80.628(6)
_cell_angle_beta 88.203(7)
_cell_angle_gamma 76.681(6)
_cell_formula_units_Z 2
_cell_length_a 12.355(3)
_cell_length_b 13.418(3)
_cell_length_c 13.574(3)
_cell_measurement_reflns_used 4030
_cell_measurement_temperature 173.1
_cell_measurement_theta_max 28.7
_cell_measurement_theta_min 1.5
_cell_volume 2160.5(9)
_computing_cell_refinement CrystalClear
_computing_data_collection CrystalClear
_computing_data_reduction CrystalStructure
_computing_publication_material 'CrystalStructure 3.6.0'
_computing_structure_refinement SHELXL
_computing_structure_solution SHELXS97
_diffrn_detector_area_resol_mean 7.31
_diffrn_measured_fraction_theta_full 0.9534
_diffrn_measured_fraction_theta_max 0.9398
_diffrn_measurement_device_type 'Rigaku Mercury'
_diffrn_measurement_method omega
_diffrn_radiation_type 'Mo Kalpha'
_diffrn_radiation_wavelength 0.7107
_diffrn_reflns_av_R_equivalents 0.039
_diffrn_reflns_limit_h_max 16
_diffrn_reflns_limit_h_min -12
_diffrn_reflns_limit_k_max 18
_diffrn_reflns_limit_k_min -11
_diffrn_reflns_limit_l_max 18
_diffrn_reflns_limit_l_min -18
_diffrn_reflns_number 18558
_diffrn_reflns_theta_full 27.50
_diffrn_reflns_theta_max 28.70
_exptl_absorpt_coefficient_mu 0.766
_exptl_absorpt_correction_T_max 0.926
_exptl_absorpt_correction_T_min 0.735
_exptl_absorpt_correction_type multi-scan
_exptl_absorpt_process_details 'Jacobson, R. (1998) Private communication'
_exptl_crystal_colour colorless
_exptl_crystal_density_diffrn 1.551
_exptl_crystal_density_method 'not measured'
_exptl_crystal_description unknown
_exptl_crystal_F_000 1044.00
_exptl_crystal_size_max 0.30
_exptl_crystal_size_mid 0.20
_exptl_crystal_size_min 0.10
_refine_diff_density_max 0.70
_refine_diff_density_min -0.62
_refine_ls_extinction_method none
_refine_ls_goodness_of_fit_ref 1.072
_refine_ls_hydrogen_treatment refall
_refine_ls_number_parameters 605
_refine_ls_number_reflns 9475
_refine_ls_R_factor_gt 0.0540
_refine_ls_shift/su_max 0.0000
_refine_ls_structure_factor_coef Fsqd
_refine_ls_weighting_details 'w = 1/[sigma^2^(Fo^2^)+(0.0792P)^2^+0.0000P] where P=(Fo^2^+2Fc^2^)/3'
_refine_ls_weighting_scheme calc
_refine_ls_wR_factor_ref 0.1670
_reflns_number_gt 5603
_reflns_number_total 10500
_reflns_threshold_expression F^2^>2.0sigma(F^2^)
_cod_data_source_file ic060810xsi20060511_101831.cif
_cod_data_source_block '__6-MeOTQEN-ZnClO4-3'
_cod_original_cell_volume 2160.4(9)
_cod_original_formula_sum 'C46 H44 Cl2 N6 O12 Zn '
_cod_database_code 4350409

loop_
_symmetry_equiv_pos_site_id
_symmetry_equiv_pos_as_xyz
1 +X,+Y,+Z
2 -X,-Y,-Z

loop_
_atom_site_label
_atom_site_type_symbol
_atom_site_fract_x
_atom_site_fract_y
_atom_site_fract_z
_atom_site_U_iso_or_equiv
_atom_site_adp_type
_atom_site_occupancy
_atom_site_symmetry_multiplicity
_atom_site_calc_flag
_atom_site_refinement_flags
Zn(1) Zn 0.18874(4) 0.71320(3) 0.77800(3) 0.0221(1) Uani 1.00 1 d .
Cl(1) Cl 0.71567(8) 0.64027(8) 0.64660(8) 0.0298(2) Uani 1.00 1 d .
Cl(2) Cl 0.20670(10) 0.26287(8) 0.89753(8) 0.0401(3) Uani 1.00 1 d .
O(1) O 0.5412(3) 0.8891(2) 0.4034(2) 0.0424(8) Uani 1.00 1 d .
O(2) O -0.0644(2) 1.2766(2) 0.6182(2) 0.0349(7) Uani 1.00 1 d .
O(3) O 0.5975(2) 0.9883(2) 0.8397(2) 0.0375(7) Uani 1.00 1 d .
O(4) O 0.6801(2) 0.2874(2) 0.8725(2) 0.0408(8) Uani 1.00 1 d .
O(5) O 0.7448(3) 0.6753(3) 0.5456(2) 0.0470(9) Uani 1.00 1 d .
O(6) O 0.7447(3) 0.7047(2) 0.7117(2) 0.0412(8) Uani 1.00 1 d .
O(7) O 0.7766(3) 0.5360(2) 0.6774(3) 0.0475(9) Uani 1.00 1 d .
O(8) O 0.5992(3) 0.6447(3) 0.6531(3) 0.0526(10) Uani 1.00 1 d .
O(9) O 0.2609(4) 0.2171(3) 0.9906(3) 0.0699(12) Uani 1.00 1 d .
O(10) O 0.1352(3) 0.3577(3) 0.9067(3) 0.0750(13) Uani 1.00 1 d .
O(11) O 0.2820(5) 0.2854(4) 0.8234(4) 0.137(3) Uani 1.00 1 d .
O(12) O 0.1490(6) 0.1953(4) 0.8696(4) 0.162(3) Uani 1.00 1 d .
N(1) N 0.0883(3) 0.6226(2) 0.7204(2) 0.0234(7) Uani 1.00 1 d .
N(2) N 0.0640(3) 0.7126(2) 0.8964(2) 0.0226(7) Uani 1.00 1 d .
N(3) N 0.2700(2) 0.6758(2) 0.6414(2) 0.0200(7) Uani 1.00 1 d .
N(4) N 0.0535(2) 0.8444(2) 0.6730(2) 0.0222(7) Uani 1.00 1 d .
N(5) N 0.2266(3) 0.8193(2) 0.8640(2) 0.0221(7) Uani 1.00 1 d .
N(6) N 0.2797(2) 0.5770(2) 0.8904(2) 0.0210(7) Uani 1.00 1 d .
C(1) C 0.0181(3) 0.5877(3) 0.8028(3) 0.0269(9) Uani 1.00 1 d .
C(2) C -0.0299(3) 0.6777(3) 0.8587(3) 0.0275(9) Uani 1.00 1 d .
C(3) C 0.1731(3) 0.5375(3) 0.6882(3) 0.0261(9) Uani 1.00 1 d .
C(4) C 0.2552(3) 0.5854(3) 0.6229(3) 0.0233(8) Uani 1.00 1 d .
C(5) C 0.3090(3) 0.5374(3) 0.5445(3) 0.0292(9) Uani 1.00 1 d .
C(6) C 0.3789(3) 0.5853(3) 0.4842(3) 0.0309(10) Uani 1.00 1 d .
C(7) C 0.4640(3) 0.7363(3) 0.4374(3) 0.0298(10) Uani 1.00 1 d .
C(8) C 0.4751(3) 0.8306(3) 0.4549(3) 0.0305(10) Uani 1.00 1 d .
C(9) C 0.4121(3) 0.8772(3) 0.5314(3) 0.0278(9) Uani 1.00 1 d .
C(10) C 0.3438(3) 0.8276(3) 0.5905(3) 0.0244(9) Uani 1.00 1 d .
C(11) C 0.3364(3) 0.7267(3) 0.5779(3) 0.0219(8) Uani 1.00 1 d .
C(12) C 0.3950(3) 0.6818(3) 0.4988(3) 0.0252(9) Uani 1.00 1 d .
C(13) C 0.6115(4) 0.8438(4) 0.3297(4) 0.053(1) Uani 1.00 1 d .
C(14) C 0.0209(3) 0.6824(3) 0.6329(3) 0.0254(9) Uani 1.00 1 d .
C(15) C -0.0121(3) 0.7984(3) 0.6310(3) 0.0232(8) Uani 1.00 1 d .
C(16) C -0.1106(3) 0.8512(3) 0.5782(3) 0.0253(9) Uani 1.00 1 d .
C(17) C -0.1416(3) 0.9549(3) 0.5677(3) 0.0263(9) Uani 1.00 1 d .
C(18) C -0.1008(3) 1.1197(3) 0.5974(3) 0.0285(9) Uani 1.00 1 d .
C(19) C -0.0325(3) 1.1709(3) 0.6356(3) 0.0260(9) Uani 1.00 1 d .
C(20) C 0.0654(3) 1.1150(3) 0.6868(3) 0.0280(9) Uani 1.00 1 d .
C(21) C 0.0919(3) 1.0085(3) 0.6984(3) 0.0267(9) Uani 1.00 1 d .
C(22) C 0.0233(3) 0.9530(3) 0.6606(3) 0.0227(8) Uani 1.00 1 d .
C(23) C -0.0745(3) 1.0103(3) 0.6087(3) 0.0231(8) Uani 1.00 1 d .
C(24) C 0.0065(4) 1.3343(3) 0.6525(4) 0.0458(13) Uani 1.00 1 d .
C(25) C 0.0367(3) 0.8203(3) 0.9154(3) 0.0277(9) Uani 1.00 1 d .
C(26) C 0.1422(3) 0.8571(3) 0.9204(3) 0.0242(8) Uani 1.00 1 d .
C(27) C 0.1483(3) 0.9317(3) 0.9818(3) 0.0294(9) Uani 1.00 1 d .
C(28) C 0.2377(3) 0.9735(3) 0.9767(3) 0.0291(9) Uani 1.00 1 d .
C(29) C 0.4226(3) 0.9804(3) 0.9048(3) 0.0293(9) Uani 1.00 1 d .
C(30) C 0.5105(3) 0.9405(3) 0.8482(3) 0.0284(9) Uani 1.00 1 d .
C(31) C 0.5087(3) 0.8531(3) 0.8020(3) 0.0249(9) Uani 1.00 1 d .
C(32) C 0.4161(3) 0.8131(3) 0.8103(3) 0.0216(8) Uani 1.00 1 d .
C(33) C 0.3221(3) 0.8561(3) 0.8634(3) 0.0203(8) Uani 1.00 1 d .
C(34) C 0.3285(3) 0.9387(3) 0.9150(3) 0.0243(9) Uani 1.00 1 d .
C(35) C 0.6868(4) 0.9524(4) 0.7758(4) 0.0490(13) Uani 1.00 1 d .
C(36) C 0.1142(3) 0.6423(3) 0.9879(3) 0.0283(9) Uani 1.00 1 d .
C(37) C 0.2202(3) 0.5652(3) 0.9730(3) 0.0219(8) Uani 1.00 1 d .
C(38) C 0.2525(3) 0.4838(3) 1.0535(3) 0.0261(9) Uani 1.00 1 d .
C(39) C 0.3474(3) 0.4113(3) 1.0483(3) 0.0295(9) Uani 1.00 1 d .
C(40) C 0.5149(3) 0.3471(3) 0.9535(3) 0.0316(10) Uani 1.00 1 d .
C(41) C 0.5818(3) 0.3596(3) 0.8726(3) 0.0279(9) Uani 1.00 1 d .
C(42) C 0.5505(3) 0.4464(3) 0.7966(3) 0.0256(9) Uani 1.00 1 d .
C(43) C 0.4510(3) 0.5165(3) 0.8034(3) 0.0247(9) Uani 1.00 1 d .
C(44) C 0.3802(3) 0.5055(3) 0.8854(3) 0.0215(8) Uani 1.00 1 d .
C(45) C 0.4148(3) 0.4197(3) 0.9625(3) 0.0248(9) Uani 1.00 1 d .
C(46) C 0.7439(4) 0.2869(4) 0.7840(4) 0.0466(13) Uani 1.00 1 d .
H(1) H 0.0621 0.5303 0.8481 0.032 Uiso 1.00 1 c R
H(2) H -0.0418 0.5639 0.7763 0.032 Uiso 1.00 1 c R
H(3) H -0.0764 0.7342 0.8142 0.033 Uiso 1.00 1 c R
H(4) H -0.0751 0.6555 0.9139 0.033 Uiso 1.00 1 c R
H(5) H 0.1384 0.4971 0.6511 0.031 Uiso 1.00 1 c R
H(6) H 0.2109 0.4920 0.7459 0.031 Uiso 1.00 1 c R
H(7) H 0.2973 0.4740 0.5337 0.035 Uiso 1.00 1 c R
H(8) H 0.4161 0.5535 0.4329 0.037 Uiso 1.00 1 c R
H(9) H 0.5020 0.7075 0.3847 0.036 Uiso 1.00 1 c R
H(10) H 0.4178 0.9428 0.5413 0.033 Uiso 1.00 1 c R
H(11) H 0.3018 0.8600 0.6392 0.029 Uiso 1.00 1 c R
H(12) H 0.5729 0.8606 0.2667 0.064 Uiso 1.00 1 c R
H(13) H 0.6313 0.7698 0.3491 0.064 Uiso 1.00 1 c R
H(14) H 0.6776 0.8703 0.3235 0.064 Uiso 1.00 1 c R
H(15) H -0.0462 0.6569 0.6310 0.030 Uiso 1.00 1 c R
H(16) H 0.0625 0.6690 0.5729 0.030 Uiso 1.00 1 c R
H(17) H -0.1538 0.8142 0.5507 0.030 Uiso 1.00 1 c R
H(18) H -0.2069 0.9902 0.5336 0.032 Uiso 1.00 1 c R
H(19) H -0.1654 1.1573 0.5636 0.034 Uiso 1.00 1 c R
H(20) H 0.1120 1.1498 0.7127 0.034 Uiso 1.00 1 c R
H(21) H 0.1570 0.9720 0.7322 0.032 Uiso 1.00 1 c R
H(22) H 0.0582 1.3489 0.6009 0.055 Uiso 1.00 1 c R
H(23) H 0.0465 1.2946 0.7108 0.055 Uiso 1.00 1 c R
H(24) H -0.0377 1.3984 0.6687 0.055 Uiso 1.00 1 c R
H(25) H -0.0031 0.8243 0.9778 0.033 Uiso 1.00 1 c R
H(26) H -0.0107 0.8643 0.8622 0.033 Uiso 1.00 1 c R
H(27) H 0.0907 0.9516 1.0254 0.035 Uiso 1.00 1 c R
H(28) H 0.2399 1.0255 1.0137 0.035 Uiso 1.00 1 c R
H(29) H 0.4256 1.0359 0.9368 0.035 Uiso 1.00 1 c R
H(30) H 0.5700 0.8235 0.7664 0.030 Uiso 1.00 1 c R
H(31) H 0.4153 0.7559 0.7800 0.026 Uiso 1.00 1 c R
H(32) H 0.6725 0.9910 0.7097 0.059 Uiso 1.00 1 c R
H(33) H 0.6930 0.8801 0.7739 0.059 Uiso 1.00 1 c R
H(34) H 0.7549 0.9619 0.8008 0.059 Uiso 1.00 1 c R
H(35) H 0.0600 0.6046 1.0176 0.034 Uiso 1.00 1 c R
H(36) H 0.1286 0.6845 1.0354 0.034 Uiso 1.00 1 c R
H(37) H 0.2084 0.4802 1.1102 0.031 Uiso 1.00 1 c R
H(38) H 0.3684 0.3563 1.1004 0.035 Uiso 1.00 1 c R
H(39) H 0.5359 0.2898 1.0033 0.038 Uiso 1.00 1 c R
H(40) H 0.5968 0.4560 0.7423 0.031 Uiso 1.00 1 c R
H(41) H 0.4301 0.5726 0.7524 0.030 Uiso 1.00 1 c R
H(42) H 0.7946 0.3314 0.7843 0.056 Uiso 1.00 1 c R
H(43) H 0.6953 0.3116 0.7270 0.056 Uiso 1.00 1 c R
H(44) H 0.7851 0.2175 0.7806 0.056 Uiso 1.00 1 c R

loop_
_atom_site_aniso_label
_atom_site_aniso_U_11
_atom_site_aniso_U_22
_atom_site_aniso_U_33
_atom_site_aniso_U_12
_atom_site_aniso_U_13
_atom_site_aniso_U_23
Zn(1) 0.0223(3) 0.0233(3) 0.0222(2) -0.0070(2) -0.0002(2) -0.0056(2)
Cl(1) 0.0269(5) 0.0334(6) 0.0314(6) -0.0114(4) -0.0023(4) -0.0046(4)
Cl(2) 0.0561(8) 0.0305(6) 0.0328(6) -0.0059(5) 0.0014(5) -0.0088(5)
O(1) 0.041(2) 0.042(2) 0.041(2) -0.011(2) 0.016(2) 0.001(2)
O(2) 0.038(2) 0.022(2) 0.042(2) -0.0010(13) -0.006(1) -0.0026(13)
O(3) 0.032(2) 0.041(2) 0.047(2) -0.016(1) 0.005(1) -0.014(2)
O(4) 0.033(2) 0.040(2) 0.038(2) 0.011(1) 0.003(1) 0.001(1)
O(5) 0.064(2) 0.058(2) 0.029(2) -0.036(2) 0.001(2) -0.006(2)
O(6) 0.040(2) 0.046(2) 0.045(2) -0.015(2) 0.006(2) -0.023(2)
O(7) 0.044(2) 0.031(2) 0.062(2) 0.002(2) -0.003(2) -0.005(2)
O(8) 0.026(2) 0.058(2) 0.068(3) -0.017(2) -0.012(2) 0.020(2)
O(9) 0.101(3) 0.036(2) 0.068(3) -0.004(2) -0.043(2) -0.003(2)
O(10) 0.076(3) 0.059(3) 0.065(3) 0.027(2) 0.010(2) 0.001(2)
O(11) 0.126(5) 0.138(5) 0.105(5) 0.026(4) 0.074(4) 0.014(4)
O(12) 0.320(9) 0.075(3) 0.116(5) -0.115(4) -0.149(5) 0.038(3)
N(1) 0.021(2) 0.023(2) 0.025(2) -0.004(1) -0.0040(13) -0.0024(13)
N(2) 0.020(2) 0.022(2) 0.025(2) -0.0023(13) -0.0020(13) -0.0031(13)
N(3) 0.019(2) 0.019(2) 0.021(2) -0.0019(13) -0.0049(12) -0.0031(13)
N(4) 0.020(2) 0.022(2) 0.024(2) -0.004(1) -0.0015(13) -0.0029(13)
N(5) 0.022(2) 0.020(2) 0.022(2) -0.001(1) -0.0055(13) -0.0022(13)
N(6) 0.022(2) 0.019(2) 0.022(2) -0.005(1) -0.0012(13) -0.0009(13)
C(1) 0.024(2) 0.025(2) 0.032(2) -0.009(2) -0.001(2) -0.001(2)
C(2) 0.024(2) 0.031(2) 0.029(2) -0.008(2) -0.001(2) -0.004(2)
C(3) 0.027(2) 0.018(2) 0.035(2) -0.004(2) -0.005(2) -0.007(2)
C(4) 0.022(2) 0.018(2) 0.028(2) 0.000(2) -0.008(2) -0.004(2)
C(5) 0.030(2) 0.026(2) 0.033(2) 0.001(2) -0.005(2) -0.016(2)
C(6) 0.027(2) 0.035(3) 0.029(2) 0.003(2) -0.002(2) -0.013(2)
C(7) 0.027(2) 0.036(3) 0.022(2) 0.001(2) 0.003(2) -0.004(2)
C(8) 0.023(2) 0.036(3) 0.028(2) -0.005(2) 0.001(2) 0.004(2)
C(9) 0.026(2) 0.025(2) 0.029(2) -0.002(2) -0.003(2) -0.002(2)
C(10) 0.023(2) 0.023(2) 0.025(2) -0.001(2) -0.003(2) -0.003(2)
C(11) 0.018(2) 0.027(2) 0.018(2) -0.001(2) -0.006(1) -0.002(2)
C(12) 0.021(2) 0.028(2) 0.024(2) 0.002(2) -0.003(2) -0.006(2)
C(13) 0.043(3) 0.060(3) 0.047(3) -0.006(3) 0.018(2) 0.007(3)
C(14) 0.023(2) 0.027(2) 0.027(2) -0.006(2) -0.006(2) -0.004(2)
C(15) 0.022(2) 0.025(2) 0.022(2) -0.006(2) -0.002(2) -0.001(2)
C(16) 0.021(2) 0.032(2) 0.025(2) -0.011(2) -0.004(2) -0.001(2)
C(17) 0.018(2) 0.030(2) 0.028(2) -0.002(2) -0.004(2) 0.001(2)
C(18) 0.024(2) 0.028(2) 0.028(2) 0.002(2) -0.004(2) 0.001(2)
C(19) 0.029(2) 0.021(2) 0.024(2) -0.000(2) 0.003(2) -0.001(2)
C(20) 0.027(2) 0.024(2) 0.032(2) -0.002(2) -0.004(2) -0.008(2)
C(21) 0.027(2) 0.027(2) 0.025(2) -0.003(2) -0.006(2) -0.004(2)
C(22) 0.021(2) 0.025(2) 0.023(2) -0.005(2) -0.001(2) -0.006(2)
C(23) 0.021(2) 0.022(2) 0.023(2) -0.002(2) -0.000(2) 0.000(2)
C(24) 0.049(3) 0.025(3) 0.065(4) -0.006(2) -0.011(3) -0.010(2)
C(25) 0.021(2) 0.032(2) 0.030(2) -0.002(2) 0.001(2) -0.010(2)
C(26) 0.023(2) 0.024(2) 0.025(2) -0.001(2) -0.003(2) -0.005(2)
C(27) 0.024(2) 0.031(2) 0.031(2) 0.002(2) -0.000(2) -0.011(2)
C(28) 0.031(2) 0.028(2) 0.029(2) -0.002(2) -0.007(2) -0.011(2)
C(29) 0.030(2) 0.029(2) 0.031(2) -0.008(2) -0.007(2) -0.010(2)
C(30) 0.024(2) 0.032(2) 0.030(2) -0.006(2) -0.007(2) -0.005(2)
C(31) 0.024(2) 0.024(2) 0.025(2) -0.002(2) -0.003(2) -0.004(2)
C(32) 0.024(2) 0.019(2) 0.020(2) -0.002(2) -0.003(2) -0.003(2)
C(33) 0.020(2) 0.019(2) 0.021(2) -0.001(2) -0.006(2) -0.003(2)
C(34) 0.025(2) 0.021(2) 0.025(2) 0.001(2) -0.005(2) -0.005(2)
C(35) 0.042(3) 0.064(3) 0.051(3) -0.028(3) 0.014(2) -0.019(3)
C(36) 0.029(2) 0.033(2) 0.020(2) -0.002(2) 0.002(2) -0.002(2)
C(37) 0.023(2) 0.022(2) 0.023(2) -0.010(2) -0.003(2) -0.004(2)
C(38) 0.027(2) 0.029(2) 0.021(2) -0.010(2) -0.001(2) 0.002(2)
C(39) 0.035(2) 0.026(2) 0.025(2) -0.007(2) -0.005(2) 0.005(2)
C(40) 0.032(2) 0.027(2) 0.029(2) 0.002(2) -0.003(2) 0.002(2)
C(41) 0.025(2) 0.023(2) 0.031(2) 0.004(2) -0.006(2) -0.003(2)
C(42) 0.024(2) 0.025(2) 0.026(2) -0.002(2) -0.001(2) -0.003(2)
C(43) 0.024(2) 0.024(2) 0.024(2) -0.004(2) -0.006(2) -0.001(2)
C(44) 0.021(2) 0.019(2) 0.024(2) -0.003(2) -0.006(2) -0.002(2)
C(45) 0.027(2) 0.022(2) 0.025(2) -0.004(2) -0.002(2) -0.000(2)
C(46) 0.043(3) 0.046(3) 0.039(3) 0.011(2) 0.001(2) -0.004(2)

loop_
_atom_type_symbol
_atom_type_description
_atom_type_scat_dispersion_real
_atom_type_scat_dispersion_imag
_atom_type_scat_source
C C 0.003 0.002
;
International Tables for Crystallography
(1992, Vol. C, Tables 4.2.6.8 and 6.1.1.4)
;
H H 0.000 0.000
;
International Tables for Crystallography
(1992, Vol. C, Table 6.1.1.4)
;
Cl Cl 0.148 0.159
;
International Tables for Crystallography
(1992, Vol. C, Tables 4.2.6.8 and 6.1.1.4)
;
N N 0.006 0.003
;
International Tables for Crystallography
(1992, Vol. C, Tables 4.2.6.8 and 6.1.1.4)
;
O O 0.011 0.006
;
International Tables for Crystallography
(1992, Vol. C, Tables 4.2.6.8 and 6.1.1.4)
;
Zn Zn 0.284 1.430
;
International Tables for Crystallography
(1992, Vol. C, Tables 4.2.6.8 and 6.1.1.4)
;

loop_
_geom_angle_atom_site_label_1
_geom_angle_atom_site_label_2
_geom_angle_atom_site_label_3
_geom_angle
N(2) Zn(1) N(1) 80.8(1)
N(3) Zn(1) N(1) 75.7(1)
N(5) Zn(1) N(1) 157.2(1)
N(6) Zn(1) N(1) 93.7(1)
Zn(1) N(1) C(1) 107.5(3)
Zn(1) N(1) C(3) 102.4(2)
Zn(1) N(1) C(14) 111.7(2)
N(3) Zn(1) N(2) 156.5(1)
N(5) Zn(1) N(2) 77.9(1)
N(6) Zn(1) N(2) 79.8(1)
Zn(1) N(2) C(2) 107.6(2)
Zn(1) N(2) C(25) 103.6(2)
Zn(1) N(2) C(36) 109.8(2)
N(5) Zn(1) N(3) 125.4(1)
N(6) Zn(1) N(3) 100.9(1)
Zn(1) N(3) C(4) 110.8(2)
Zn(1) N(3) C(11) 130.4(3)
N(6) Zn(1) N(5) 90.6(1)
Zn(1) N(5) C(26) 112.7(3)
Zn(1) N(5) C(33) 128.6(2)
Zn(1) N(6) C(37) 110.8(2)
Zn(1) N(6) C(44) 131.8(2)
O(6) Cl(1) O(5) 109.7(2)
O(7) Cl(1) O(5) 109.2(2)
O(8) Cl(1) O(5) 110.1(2)
O(7) Cl(1) O(6) 108.5(2)
O(8) Cl(1) O(6) 109.5(2)
O(8) Cl(1) O(7) 109.7(2)
O(10) Cl(2) O(9) 109.9(2)
O(11) Cl(2) O(9) 111.9(3)
O(12) Cl(2) O(9) 108.5(3)
O(11) Cl(2) O(10) 105.6(3)
O(12) Cl(2) O(10) 110.9(3)
O(12) Cl(2) O(11) 110.0(4)
O(1) C(8) C(7) 126.0(4)
O(1) C(8) C(9) 114.1(4)
C(13) O(1) C(8) 116.7(4)
O(2) C(19) C(18) 115.9(3)
O(2) C(19) C(20) 124.0(4)
C(24) O(2) C(19) 118.3(3)
O(3) C(30) C(29) 116.8(4)
O(3) C(30) C(31) 123.1(3)
C(35) O(3) C(30) 117.8(4)
O(4) C(41) C(40) 116.6(3)
O(4) C(41) C(42) 123.3(4)
C(46) O(4) C(41) 118.7(3)
N(1) C(1) C(2) 109.2(3)
C(3) N(1) C(1) 113.7(3)
C(14) N(1) C(1) 111.8(3)
N(1) C(3) C(4) 107.8(3)
C(14) N(1) C(3) 109.3(3)
N(1) C(14) C(15) 115.4(3)
N(2) C(2) C(1) 108.1(3)
C(25) N(2) C(2) 114.8(3)
C(36) N(2) C(2) 111.3(3)
N(2) C(25) C(26) 109.4(3)
C(36) N(2) C(25) 109.5(3)
N(2) C(36) C(37) 115.9(3)
N(3) C(4) C(3) 116.7(3)
C(11) N(3) C(4) 118.6(3)
N(3) C(4) C(5) 122.5(4)
N(3) C(11) C(10) 119.3(3)
N(3) C(11) C(12) 121.7(4)
N(4) C(15) C(14) 119.5(3)
C(22) N(4) C(15) 116.7(3)
N(4) C(15) C(16) 124.1(3)
N(4) C(22) C(21) 120.3(3)
N(4) C(22) C(23) 121.8(4)
N(5) C(26) C(25) 117.6(4)
C(33) N(5) C(26) 118.6(3)
N(5) C(26) C(27) 122.2(4)
N(5) C(33) C(32) 120.4(4)
N(5) C(33) C(34) 121.6(3)
N(6) C(37) C(36) 121.1(3)
C(44) N(6) C(37) 117.3(3)
N(6) C(37) C(38) 123.6(3)
N(6) C(44) C(43) 120.7(3)
N(6) C(44) C(45) 121.4(3)
C(3) C(4) C(5) 120.7(4)
C(4) C(5) C(6) 119.0(4)
C(5) C(6) C(12) 120.7(4)
C(6) C(12) C(11) 117.3(4)
C(6) C(12) C(7) 123.2(4)
C(7) C(8) C(9) 119.8(4)
C(12) C(7) C(8) 120.3(4)
C(7) C(12) C(11) 119.4(4)
C(8) C(9) C(10) 121.1(4)
C(9) C(10) C(11) 120.1(4)
C(10) C(11) C(12) 119.0(4)
C(14) C(15) C(16) 116.2(4)
C(15) C(16) C(17) 119.8(4)
C(16) C(17) C(23) 119.6(3)
C(17) C(23) C(22) 118.0(3)
C(17) C(23) C(18) 122.3(3)
C(18) C(19) C(20) 120.1(4)
C(23) C(18) C(19) 120.8(3)
C(18) C(23) C(22) 119.7(4)
C(19) C(20) C(21) 119.7(4)
C(20) C(21) C(22) 121.8(3)
C(21) C(22) C(23) 117.9(3)
C(25) C(26) C(27) 120.2(3)
C(26) C(27) C(28) 119.7(4)
C(27) C(28) C(34) 120.3(4)
C(28) C(34) C(33) 117.1(4)
C(28) C(34) C(29) 123.1(4)
C(29) C(30) C(31) 120.1(4)
C(34) C(29) C(30) 120.8(4)
C(29) C(34) C(33) 119.8(3)
C(30) C(31) C(32) 119.3(3)
C(31) C(32) C(33) 121.8(4)
C(32) C(33) C(34) 118.0(4)
C(36) C(37) C(38) 115.2(3)
C(37) C(38) C(39) 119.9(4)
C(38) C(39) C(45) 119.2(3)
C(39) C(45) C(44) 118.4(3)
C(39) C(45) C(40) 121.6(3)
C(40) C(41) C(42) 120.0(3)
C(45) C(40) C(41) 120.7(3)
C(40) C(45) C(44) 120.0(3)
C(41) C(42) C(43) 119.6(4)
C(42) C(43) C(44) 121.6(3)
C(43) C(44) C(45) 117.9(3)
O(1) C(13) H(12) 109.4727
O(1) C(13) H(13) 109.4736
O(1) C(13) H(14) 109.4613
O(2) C(24) H(22) 109.4793
O(2) C(24) H(23) 109.4728
O(2) C(24) H(24) 109.4791
O(3) C(35) H(32) 109.4741
O(3) C(35) H(33) 109.4699
O(3) C(35) H(34) 109.4763
O(4) C(46) H(42) 109.4667
O(4) C(46) H(43) 109.4731
O(4) C(46) H(44) 109.4753
N(1) C(1) H(1) 109.8368
N(1) C(1) H(2) 109.8289
N(1) C(3) H(6) 110.1394
N(1) C(3) H(5) 110.1386
N(1) C(14) H(16) 108.4267
N(1) C(14) H(15) 108.4254
N(2) C(2) H(3) 110.0850
N(2) C(2) H(4) 110.0843
N(2) C(25) H(26) 109.7840
N(2) C(25) H(25) 109.7897
N(2) C(36) H(36) 108.3085
N(2) C(36) H(35) 108.3125
H(1) C(1) C(2) 109.8444
C(1) C(2) H(3) 110.0755
H(2) C(1) C(2) 109.8435
C(1) C(2) H(4) 110.0751
H(2) C(1) H(1) 108.2697
H(4) C(2) H(3) 108.4220
H(6) C(3) C(4) 110.1431
H(5) C(3) C(4) 110.1390
H(6) C(3) H(5) 108.4478
C(4) C(5) H(7) 120.4799
H(7) C(5) C(6) 120.4914
C(5) C(6) H(8) 119.6530
H(8) C(6) C(12) 119.6689
H(9) C(7) C(8) 119.8277
H(9) C(7) C(12) 119.8246
C(8) C(9) H(10) 119.4563
C(9) C(10) H(11) 119.9366
H(10) C(9) C(10) 119.4482
H(11) C(10) C(11) 119.9397
H(13) C(13) H(12) 109.4697
H(14) C(13) H(12) 109.4743
H(14) C(13) H(13) 109.4758
H(16) C(14) C(15) 108.4258
H(15) C(14) C(15) 108.4274
H(16) C(14) H(15) 107.4717
C(15) C(16) H(17) 120.1171
H(17) C(16) C(17) 120.1302
C(16) C(17) H(18) 120.2052
H(18) C(17) C(23) 120.2091
H(19) C(18) C(19) 119.6056
H(19) C(18) C(23) 119.5988
C(19) C(20) H(20) 120.1710
C(20) C(21) H(21) 119.0829
H(20) C(20) C(21) 120.1586
H(21) C(21) C(22) 119.0862
H(23) C(24) H(22) 109.4642
H(24) C(24) H(22) 109.4621
H(24) C(24) H(23) 109.4697
H(26) C(25) C(26) 109.7934
H(25) C(25) C(26) 109.7892
H(26) C(25) H(25) 108.2328
C(26) C(27) H(27) 120.1638
H(27) C(27) C(28) 120.1749
C(27) C(28) H(28) 119.8599
H(28) C(28) C(34) 119.8624
H(29) C(29) C(30) 119.5966
H(29) C(29) C(34) 119.6035
C(30) C(31) H(30) 120.3287
C(31) C(32) H(31) 119.1171
H(30) C(31) C(32) 120.3245
H(31) C(32) C(33) 119.1240
H(33) C(35) H(32) 109.4643
H(34) C(35) H(32) 109.4665
H(34) C(35) H(33) 109.4763
H(36) C(36) C(37) 108.3107
H(35) C(36) C(37) 108.3178
H(36) C(36) H(35) 107.4120
C(37) C(38) H(37) 120.0367
C(38) C(39) H(38) 120.4209
H(37) C(38) C(39) 120.0377
H(38) C(39) C(45) 120.4172
H(39) C(40) C(41) 119.6279
H(39) C(40) C(45) 119.6292
C(41) C(42) H(40) 120.1716
C(42) C(43) H(41) 119.1775
H(40) C(42) C(43) 120.1813
H(41) C(43) C(44) 119.1761
H(43) C(46) H(42) 109.4672
H(44) C(46) H(42) 109.4705
H(44) C(46) H(43) 109.4745

loop_
_geom_bond_atom_site_label_1
_geom_bond_atom_site_label_2
_geom_bond_distance
Zn(1) N(1) 2.167(4)
Zn(1) N(2) 2.192(3)
Zn(1) N(3) 2.157(3)
Zn(1) N(5) 2.119(3)
Zn(1) N(6) 2.277(3)
Cl(1) O(5) 1.438(3)
Cl(1) O(6) 1.438(4)
Cl(1) O(7) 1.429(3)
Cl(1) O(8) 1.427(3)
Cl(2) O(9) 1.425(4)
Cl(2) O(10) 1.393(4)
Cl(2) O(11) 1.393(6)
Cl(2) O(12) 1.378(7)
O(1) C(8) 1.361(5)
O(1) C(13) 1.423(6)
O(2) C(19) 1.364(4)
O(2) C(24) 1.427(6)
O(3) C(30) 1.365(5)
O(3) C(35) 1.425(6)
O(4) C(41) 1.369(4)
O(4) C(46) 1.416(6)
N(1) C(1) 1.476(5)
N(1) C(3) 1.474(5)
N(1) C(14) 1.480(5)
N(2) C(2) 1.481(6)
N(2) C(25) 1.468(5)
N(2) C(36) 1.488(5)
N(3) C(4) 1.332(5)
N(3) C(11) 1.380(5)
N(4) C(15) 1.319(6)
N(4) C(22) 1.401(5)
N(5) C(26) 1.328(5)
N(5) C(33) 1.379(5)
N(6) C(37) 1.329(5)
N(6) C(44) 1.391(4)
C(1) C(2) 1.525(6)
C(3) C(4) 1.512(6)
C(4) C(5) 1.403(6)
C(5) C(6) 1.366(6)
C(6) C(12) 1.400(6)
C(7) C(8) 1.363(7)
C(7) C(12) 1.415(6)
C(8) C(9) 1.419(6)
C(9) C(10) 1.356(6)
C(10) C(11) 1.415(6)
C(11) C(12) 1.415(5)
C(14) C(15) 1.510(5)
C(15) C(16) 1.409(5)
C(16) C(17) 1.341(5)
C(17) C(23) 1.413(6)
C(18) C(19) 1.366(6)
C(18) C(23) 1.412(5)
C(19) C(20) 1.405(5)
C(20) C(21) 1.375(6)
C(21) C(22) 1.405(6)
C(22) C(23) 1.414(5)
C(25) C(26) 1.504(6)
C(26) C(27) 1.418(6)
C(27) C(28) 1.346(6)
C(28) C(34) 1.415(5)
C(29) C(30) 1.367(6)
C(29) C(34) 1.395(6)
C(30) C(31) 1.423(6)
C(31) C(32) 1.365(6)
C(32) C(33) 1.406(5)
C(33) C(34) 1.422(6)
C(36) C(37) 1.501(5)
C(37) C(38) 1.408(5)
C(38) C(39) 1.349(5)
C(39) C(45) 1.415(6)
C(40) C(41) 1.366(6)
C(40) C(45) 1.403(5)
C(41) C(42) 1.412(5)
C(42) C(43) 1.376(5)
C(43) C(44) 1.403(5)
C(44) C(45) 1.418(5)
C(1) H(1) 0.9699
C(1) H(2) 0.9701
C(2) H(3) 0.9700
C(2) H(4) 0.9700
C(3) H(5) 0.9700
C(3) H(6) 0.9700
C(5) H(7) 0.9300
C(6) H(8) 0.9300
C(7) H(9) 0.9300
C(9) H(10) 0.9300
C(10) H(11) 0.9299
C(13) H(12) 0.9600
C(13) H(13) 0.9600
C(13) H(14) 0.9601
C(14) H(15) 0.9701
C(14) H(16) 0.9700
C(16) H(17) 0.9300
C(17) H(18) 0.9300
C(18) H(19) 0.9300
C(20) H(20) 0.9300
C(21) H(21) 0.9301
C(24) H(22) 0.9601
C(24) H(23) 0.9601
C(24) H(24) 0.9601
C(25) H(25) 0.9700
C(25) H(26) 0.9700
C(27) H(27) 0.9300
C(28) H(28) 0.9300
C(29) H(29) 0.9300
C(31) H(30) 0.9300
C(32) H(31) 0.9300
C(35) H(32) 0.9600
C(35) H(33) 0.9601
C(35) H(34) 0.9600
C(36) H(35) 0.9699
C(36) H(36) 0.9700
C(38) H(37) 0.9299
C(39) H(38) 0.9300
C(40) H(39) 0.9300
C(42) H(40) 0.9300
C(43) H(41) 0.9300
C(46) H(42) 0.9601
C(46) H(43) 0.9600
C(46) H(44) 0.9599

loop_
_geom_contact_atom_site_label_1
_geom_contact_atom_site_label_2
_geom_contact_distance
_geom_contact_site_symmetry_2
Zn(1) N(4) 2.430(3) .
Zn(1) C(1) 2.967(4) .
Zn(1) C(2) 2.994(4) .
Zn(1) C(3) 2.870(4) .
Zn(1) C(4) 2.910(4) .
Zn(1) C(10) 3.505(4) .
Zn(1) C(11) 3.227(4) .
Zn(1) C(14) 3.044(4) .
Zn(1) C(15) 3.116(4) .
Zn(1) C(22) 3.546(3) .
Zn(1) C(25) 2.911(4) .
Zn(1) C(26) 2.904(4) .
Zn(1) C(32) 3.448(4) .
Zn(1) C(33) 3.168(4) .
Zn(1) C(36) 3.037(4) .
Zn(1) C(37) 3.016(3) .
Zn(1) C(44) 3.368(3) .
O(1) C(7) 2.428(6) .
O(1) C(9) 2.333(5) .
O(1) C(10) 3.596(5) .
O(2) C(18) 2.314(5) .
O(2) C(20) 2.444(4) .
O(2) C(46) 3.210(6) 46501
O(3) C(29) 2.327(5) .
O(3) C(31) 2.451(6) .
O(4) C(40) 2.327(5) .
O(4) C(42) 2.447(4) .
O(5) O(6) 2.351(5) .
O(5) O(7) 2.338(4) .
O(5) O(8) 2.349(5) .
O(5) C(5) 3.485(6) 66602
O(5) C(13) 3.583(6) .
O(5) C(16) 3.360(6) 65501
O(6) O(7) 2.327(4) .
O(6) O(8) 2.340(5) .
O(6) C(1) 3.548(5) 65501
O(6) C(2) 3.394(5) 65501
O(6) C(14) 3.505(5) 65501
O(6) C(15) 3.591(5) 65501
O(6) C(16) 3.256(5) 65501
O(6) C(31) 3.444(5) .
O(6) C(35) 3.482(6) .
O(7) O(8) 2.336(4) .
O(7) C(5) 3.579(6) 66602
O(7) C(24) 3.492(5) 64501
O(7) C(42) 3.537(5) .
O(7) C(46) 3.527(6) .
O(8) C(7) 3.326(5) .
O(8) C(8) 3.482(5) .
O(8) C(10) 3.553(4) .
O(8) C(11) 3.315(5) .
O(8) C(12) 3.227(5) .
O(8) C(42) 3.196(5) .
O(8) C(43) 3.248(5) .
O(9) O(10) 2.308(5) .
O(9) O(11) 2.335(7) .
O(9) O(12) 2.275(8) .
O(9) C(28) 3.381(6) 54501
O(9) C(39) 3.248(6) .
O(10) O(11) 2.220(7) .
O(10) O(12) 2.283(7) .
O(10) C(1) 3.203(5) .
O(10) C(3) 3.598(5) .
O(10) C(37) 3.448(6) .
O(10) C(38) 3.368(6) .
O(10) C(39) 3.566(6) .
O(11) O(12) 2.27(1) .
O(11) C(3) 3.558(6) .
O(11) C(13) 3.001(8) 66602
O(11) C(45) 3.488(8) .
O(12) C(20) 3.152(8) 54501
O(12) C(24) 3.506(7) 54501
O(12) C(28) 3.059(6) 54501
N(1) N(2) 2.826(5) .
N(1) N(3) 2.653(4) .
N(1) N(4) 2.875(4) .
N(1) N(6) 3.242(4) .
N(1) C(2) 2.447(5) .
N(1) C(4) 2.413(5) .
N(1) C(15) 2.528(4) .
N(2) N(4) 3.243(4) .
N(2) N(5) 2.710(5) .
N(2) N(6) 2.867(4) .
N(2) C(1) 2.434(6) .
N(2) C(26) 2.426(6) .
N(2) C(37) 2.534(4) .
N(3) N(4) 3.149(4) .
N(3) N(6) 3.419(4) .
N(3) C(3) 2.423(5) .
N(3) C(5) 2.399(5) .
N(3) C(6) 2.784(5) .
N(3) C(10) 2.412(5) .
N(3) C(12) 2.440(5) .
N(3) C(14) 3.064(5) .
N(3) C(15) 3.492(4) .
N(3) C(43) 3.313(4) .
N(4) N(5) 3.339(4) .
N(4) C(2) 3.389(5) .
N(4) C(14) 2.446(5) .
N(4) C(16) 2.411(5) .
N(4) C(17) 2.816(4) .
N(4) C(21) 2.434(6) .
N(4) C(23) 2.459(4) .
N(4) C(25) 3.258(5) .
N(5) N(6) 3.127(4) .
N(5) C(21) 3.271(4) .
N(5) C(25) 2.424(5) .
N(5) C(27) 2.405(5) .
N(5) C(28) 2.795(6) .
N(5) C(32) 2.417(5) .
N(5) C(34) 2.445(6) .
N(5) C(36) 3.235(5) .
N(5) C(37) 3.507(5) .
N(6) C(1) 3.443(5) .
N(6) C(3) 3.251(5) .
N(6) C(36) 2.466(5) .
N(6) C(38) 2.412(5) .
N(6) C(39) 2.818(4) .
N(6) C(43) 2.428(5) .
N(6) C(45) 2.450(4) .
C(1) O(6) 3.548(5) 45501
C(1) C(3) 2.470(5) .
C(1) C(14) 2.448(5) .
C(1) C(15) 3.315(5) .
C(1) C(36) 3.074(6) .
C(1) C(37) 3.384(6) .
C(2) O(6) 3.394(5) 45501
C(2) C(14) 3.102(6) .
C(2) C(15) 3.273(5) .
C(2) C(25) 2.484(6) .
C(2) C(36) 2.451(6) .
C(2) C(37) 3.410(5) .
C(3) C(5) 2.534(6) .
C(3) C(14) 2.410(5) .
C(4) C(6) 2.387(6) .
C(4) C(11) 2.331(6) .
C(4) C(12) 2.762(6) .
C(4) C(14) 2.897(5) .
C(4) C(43) 3.363(5) .
C(5) O(5) 3.485(6) 66602
C(5) O(7) 3.579(6) 66602
C(5) C(11) 2.748(6) .
C(5) C(12) 2.404(6) .
C(6) C(6) 3.315(5) 66602
C(6) C(7) 2.477(6) .
C(6) C(11) 2.405(6) .
C(7) C(9) 2.407(6) .
C(7) C(10) 2.797(6) .
C(7) C(11) 2.443(5) .
C(7) C(13) 2.809(7) .
C(8) C(10) 2.416(6) .
C(8) C(11) 2.799(6) .
C(8) C(12) 2.410(6) .
C(8) C(13) 2.370(7) .
C(9) C(11) 2.401(6) .
C(9) C(12) 2.784(6) .
C(10) C(12) 2.439(6) .
C(10) C(32) 3.104(5) .
C(13) O(11) 3.001(8) 66602
C(14) O(6) 3.505(5) 45501
C(14) C(16) 2.480(5) .
C(15) O(6) 3.591(5) 45501
C(15) C(17) 2.379(5) .
C(15) C(22) 2.316(6) .
C(15) C(23) 2.738(5) .
C(16) O(5) 3.360(6) 45501
C(16) O(6) 3.256(5) 45501
C(16) C(22) 2.741(6) .
C(16) C(23) 2.381(6) .
C(17) C(18) 2.475(6) .
C(17) C(22) 2.424(6) .
C(17) C(35) 3.479(6) 45501
C(18) C(20) 2.401(6) .
C(18) C(21) 2.770(5) .
C(18) C(22) 2.443(5) .
C(19) C(21) 2.403(5) .
C(19) C(22) 2.811(5) .
C(19) C(23) 2.415(6) .
C(19) C(24) 2.397(7) .
C(19) C(46) 3.578(6) 46501
C(20) O(12) 3.152(8) 56501
C(20) C(22) 2.430(6) .
C(20) C(23) 2.793(6) .
C(20) C(24) 2.828(6) .
C(21) C(23) 2.415(6) .
C(21) C(26) 3.338(5) .
C(24) O(7) 3.492(5) 46501
C(24) O(12) 3.506(7) 56501
C(25) C(27) 2.532(6) .
C(25) C(36) 2.414(5) .
C(26) C(28) 2.389(6) .
C(26) C(33) 2.328(5) .
C(26) C(34) 2.762(6) .
C(26) C(36) 2.974(6) .
C(27) C(33) 2.744(5) .
C(27) C(34) 2.394(6) .
C(28) O(9) 3.381(6) 56501
C(28) O(12) 3.059(6) 56501
C(28) C(29) 2.471(6) .
C(28) C(33) 2.421(6) .
C(29) C(31) 2.417(6) .
C(29) C(32) 2.778(6) .
C(29) C(33) 2.437(6) .
C(30) C(32) 2.406(6) .
C(30) C(33) 2.803(6) .
C(30) C(34) 2.402(6) .
C(30) C(35) 2.389(6) .
C(31) C(33) 2.421(5) .
C(31) C(34) 2.795(5) .
C(31) C(35) 2.809(7) .
C(32) C(34) 2.424(5) .
C(35) C(17) 3.479(6) 65501
C(36) C(38) 2.457(5) .
C(37) C(39) 2.387(5) .
C(37) C(44) 2.323(5) .
C(37) C(45) 2.741(5) .
C(38) C(44) 2.747(5) .
C(38) C(45) 2.384(5) .
C(39) C(40) 2.459(6) .
C(39) C(44) 2.433(5) .
C(40) C(42) 2.406(6) .
C(40) C(43) 2.776(5) .
C(40) C(44) 2.443(5) .
C(41) C(43) 2.410(5) .
C(41) C(44) 2.811(5) .
C(41) C(45) 2.407(5) .
C(41) C(46) 2.396(6) .
C(42) C(44) 2.427(5) .
C(42) C(45) 2.789(6) .
C(42) C(46) 2.838(6) .
C(43) C(45) 2.416(5) .
C(46) O(2) 3.210(6) 64501
C(46) C(19) 3.578(6) 64501
Zn(1) H(1) 3.2073 .
Zn(1) H(3) 3.2512 .
Zn(1) H(6) 3.0194 .
Zn(1) H(11) 3.0450 .
Zn(1) H(16) 3.4308 .
Zn(1) H(21) 3.3597 .
Zn(1) H(26) 3.1252 .
Zn(1) H(31) 2.9849 .
Zn(1) H(36) 3.5264 .
Zn(1) H(41) 3.1822 .
Cl(1) H(2) 3.3844 65501
Cl(1) H(7) 3.1194 66602
Cl(1) H(15) 2.9991 65501
Cl(1) H(17) 3.2175 65501
Cl(1) H(30) 3.3175 .
Cl(1) H(40) 3.2347 .
Cl(2) H(1) 3.5856 .
Cl(2) H(6) 3.4196 .
Cl(2) H(20) 3.4931 54501
Cl(2) H(23) 3.1779 54501
Cl(2) H(28) 3.2563 54501
Cl(2) H(29) 3.5550 54501
O(1) H(9) 2.6432 .
O(1) H(10) 2.4706 .
O(1) H(12) 1.9644 .
O(1) H(13) 1.9644 .
O(1) H(14) 1.9643 .
O(2) H(19) 2.4572 .
O(2) H(20) 2.6545 .
O(2) H(22) 1.9681 .
O(2) H(23) 1.9680 .
O(2) H(24) 1.9681 .
O(2) H(42) 2.8904 46501
O(2) H(43) 3.2437 46501
O(2) H(44) 2.9660 46501
O(3) H(29) 2.4761 .
O(3) H(30) 2.6608 .
O(3) H(32) 1.9662 .
O(3) H(33) 1.9662 .
O(3) H(34) 1.9662 .
O(4) H(39) 2.4743 .
O(4) H(40) 2.6530 .
O(4) H(42) 1.9577 .
O(4) H(43) 1.9577 .
O(4) H(44) 1.9577 .
O(5) H(7) 2.5812 66602
O(5) H(13) 3.0005 .
O(5) H(15) 2.8055 65501
O(5) H(17) 2.4840 65501
O(6) H(2) 2.9331 65501
O(6) H(3) 2.7855 65501
O(6) H(4) 3.4704 65501
O(6) H(15) 2.7520 65501
O(6) H(17) 2.8527 65501
O(6) H(30) 2.5397 .
O(6) H(33) 2.5652 .
O(7) H(2) 2.7773 65501
O(7) H(7) 3.0676 66602
O(7) H(8) 3.3876 66602
O(7) H(15) 3.0051 65501
O(7) H(24) 2.6057 64501
O(7) H(40) 2.7448 .
O(7) H(42) 2.8524 .
O(7) H(43) 3.3502 .
O(8) H(7) 3.2829 66602
O(8) H(8) 3.1179 66602
O(8) H(30) 3.0029 .
O(8) H(31) 3.0644 .
O(8) H(40) 2.6285 .
O(8) H(41) 2.7290 .
O(9) H(28) 2.6098 54501
O(9) H(29) 2.9641 54501
O(9) H(38) 3.1069 .
O(10) H(1) 2.3012 .
O(10) H(2) 3.3817 .
O(10) H(6) 2.8731 .
O(10) H(23) 3.2147 54501
O(11) H(5) 3.5304 .
O(11) H(6) 2.7471 .
O(11) H(12) 2.7523 66602
O(11) H(13) 2.6868 66602
O(11) H(14) 3.0664 66602
O(11) H(20) 3.5810 54501
O(11) H(23) 3.2968 54501
O(11) H(29) 3.5327 54501
O(12) H(14) 3.4298 66602
O(12) H(20) 2.3935 54501
O(12) H(23) 2.5469 54501
O(12) H(28) 2.7904 54501
N(1) H(1) 2.0228 .
N(1) H(2) 2.0228 .
N(1) H(3) 2.6575 .
N(1) H(4) 3.2874 .
N(1) H(5) 2.0245 .
N(1) H(6) 2.0245 .
N(1) H(15) 2.0101 .
N(1) H(16) 2.0100 .
N(2) H(1) 2.6388 .
N(2) H(2) 3.2775 .
N(2) H(3) 2.0301 .
N(2) H(4) 2.0301 .
N(2) H(25) 2.0152 .
N(2) H(26) 2.0152 .
N(2) H(35) 2.0154 .
N(2) H(36) 2.0154 .
N(3) H(5) 3.1763 .
N(3) H(6) 2.8735 .
N(3) H(7) 3.2275 .
N(3) H(11) 2.5852 .
N(3) H(16) 2.7802 .
N(3) H(31) 3.1102 .
N(3) H(41) 2.5186 .
N(4) H(3) 2.9006 .
N(4) H(11) 3.1373 .
N(4) H(15) 3.1802 .
N(4) H(16) 2.8827 .
N(4) H(17) 3.2309 .
N(4) H(21) 2.5952 .
N(4) H(26) 2.7016 .
N(5) H(11) 3.1595 .
N(5) H(21) 2.4967 .
N(5) H(25) 3.1810 .
N(5) H(26) 2.8548 .
N(5) H(27) 3.2296 .
N(5) H(31) 2.5864 .
N(5) H(36) 3.0999 .
N(6) H(1) 2.9893 .
N(6) H(6) 2.6746 .
N(6) H(31) 3.3671 .
N(6) H(35) 3.1516 .
N(6) H(36) 2.9817 .
N(6) H(37) 3.2341 .
N(6) H(41) 2.5949 .
C(1) H(3) 2.0697 .
C(1) H(4) 2.0697 .
C(1) H(5) 2.7778 .
C(1) H(6) 2.5926 .
C(1) H(15) 2.4504 .
C(1) H(16) 3.2080 .
C(1) H(24) 3.5542 54501
C(1) H(35) 3.0302 .
C(2) H(1) 2.0670 .
C(2) H(2) 2.0670 .
C(2) H(15) 3.1653 .
C(2) H(25) 2.8212 .
C(2) H(26) 2.5761 .
C(2) H(35) 2.4101 .
C(2) H(36) 3.1694 .
C(3) H(1) 2.5309 .
C(3) H(2) 2.8484 .
C(3) H(7) 2.6935 .
C(3) H(15) 2.8706 .
C(3) H(16) 2.3562 .
C(3) H(22) 3.5442 54501
C(3) H(24) 3.5756 54501
C(3) H(41) 3.4721 .
C(4) H(5) 2.0584 .
C(4) H(6) 2.0585 .
C(4) H(7) 2.0391 .
C(4) H(8) 3.2293 .
C(4) H(16) 2.4512 .
C(4) H(41) 2.7851 .
C(5) H(5) 2.6287 .
C(5) H(6) 2.9843 .
C(5) H(8) 1.9972 .
C(5) H(8) 3.3396 66602
C(5) H(9) 3.5713 66602
C(5) H(16) 3.1950 .
C(5) H(41) 3.3836 .
C(6) H(7) 2.0052 .
C(6) H(8) 2.9114 66602
C(6) H(9) 2.6698 .
C(6) H(40) 3.2051 66602
C(6) H(43) 3.0436 66602
C(7) H(7) 3.5622 66602
C(7) H(8) 2.6628 .
C(7) H(10) 3.2389 .
C(7) H(12) 3.0884 .
C(7) H(13) 2.4506 .
C(7) H(43) 3.2544 66602
C(8) H(9) 1.9961 .
C(8) H(10) 2.0434 .
C(8) H(11) 3.2555 .
C(8) H(12) 2.8001 .
C(8) H(13) 2.4360 .
C(8) H(14) 3.1219 .
C(9) H(9) 3.2488 .
C(9) H(11) 1.9903 .
C(9) H(31) 3.4963 .
C(10) H(10) 1.9857 .
C(10) H(21) 3.4146 .
C(10) H(31) 2.6964 .
C(11) H(8) 3.2505 .
C(11) H(9) 3.2824 .
C(11) H(10) 3.2407 .
C(11) H(11) 2.0446 .
C(11) H(31) 3.0528 .
C(11) H(41) 2.9493 .
C(12) H(7) 3.2462 .
C(12) H(8) 2.0285 .
C(12) H(8) 3.4730 66602
C(12) H(9) 2.0432 .
C(12) H(11) 3.2789 .
C(12) H(41) 3.5131 .
C(12) H(43) 3.2759 66602
C(13) H(9) 2.5212 .
C(14) H(1) 3.2600 .
C(14) H(2) 2.5260 .
C(14) H(3) 2.8229 .
C(14) H(5) 2.5514 .
C(14) H(6) 3.2529 .
C(14) H(17) 2.6034 .
C(15) H(2) 3.5192 .
C(15) H(3) 2.6555 .
C(15) H(15) 2.0368 .
C(15) H(16) 2.0367 .
C(15) H(17) 2.0411 .
C(15) H(18) 3.2249 .
C(15) H(26) 3.3989 .
C(16) H(3) 3.3237 .
C(16) H(15) 2.5322 .
C(16) H(16) 2.8624 .
C(16) H(18) 1.9793 .
C(16) H(32) 3.5165 45501
C(16) H(33) 3.5484 45501
C(17) H(17) 1.9785 .
C(17) H(19) 2.6548 .
C(17) H(32) 2.9559 45501
C(17) H(33) 3.5615 45501
C(17) H(34) 3.3830 45501
C(18) H(18) 2.6646 .
C(18) H(20) 3.2375 .
C(18) H(44) 3.1443 46501
C(19) H(19) 1.9962 .
C(19) H(20) 2.0374 .
C(19) H(21) 3.2396 .
C(19) H(22) 2.8310 .
C(19) H(23) 2.4712 .
C(19) H(24) 3.1421 .
C(19) H(42) 3.5065 46501
C(19) H(44) 2.9700 46501
C(20) H(19) 3.2396 .
C(20) H(21) 1.9994 .
C(20) H(22) 3.1473 .
C(20) H(23) 2.4413 .
C(21) H(11) 3.0577 .
C(21) H(20) 2.0098 .
C(21) H(26) 3.1384 .
C(22) H(11) 3.3991 .
C(22) H(18) 3.2693 .
C(22) H(19) 3.2801 .
C(22) H(20) 3.2658 .
C(22) H(21) 2.0275 .
C(22) H(26) 2.8610 .
C(23) H(17) 3.2268 .
C(23) H(18) 2.0458 .
C(23) H(19) 2.0385 .
C(23) H(21) 3.2554 .
C(23) H(32) 3.4207 45501
C(23) H(34) 3.3758 45501
C(24) H(5) 3.0092 56501
C(24) H(20) 2.5335 .
C(24) H(42) 3.1276 46501
C(25) H(3) 2.5592 .
C(25) H(4) 2.8673 .
C(25) H(21) 3.4715 .
C(25) H(27) 2.6904 .
C(25) H(35) 2.9526 .
C(25) H(36) 2.3357 .
C(26) H(21) 2.7858 .
C(26) H(25) 2.0468 .
C(26) H(26) 2.0469 .
C(26) H(27) 2.0493 .
C(26) H(28) 3.2330 .
C(26) H(36) 2.6094 .
C(27) H(21) 3.3455 .
C(27) H(25) 2.6173 .
C(27) H(26) 2.9675 .
C(27) H(28) 1.9804 .
C(27) H(36) 3.3402 .
C(28) H(21) 3.4996 .
C(28) H(27) 1.9834 .
C(28) H(29) 2.6548 .
C(29) H(28) 2.6647 .
C(29) H(30) 3.2532 .
C(30) H(29) 1.9977 .
C(30) H(30) 2.0553 .
C(30) H(31) 3.2459 .
C(30) H(32) 2.8237 .
C(30) H(33) 2.4578 .
C(30) H(34) 3.1350 .
C(31) H(11) 3.4059 .
C(31) H(29) 3.2570 .
C(31) H(31) 1.9909 .
C(31) H(32) 3.1468 .
C(31) H(33) 2.3967 .
C(32) H(11) 2.6650 .
C(32) H(21) 3.5006 .
C(32) H(30) 2.0025 .
C(32) H(41) 3.4090 .
C(33) H(11) 3.0519 .
C(33) H(21) 2.7595 .
C(33) H(28) 3.2674 .
C(33) H(29) 3.2760 .
C(33) H(30) 3.2594 .
C(33) H(31) 2.0288 .
C(34) H(21) 3.2227 .
C(34) H(27) 3.2377 .
C(34) H(28) 2.0438 .
C(34) H(29) 2.0234 .
C(34) H(31) 3.2641 .
C(35) H(18) 3.5048 65501
C(35) H(30) 2.5152 .
C(36) H(1) 2.7788 .
C(36) H(3) 3.2691 .
C(36) H(4) 2.5320 .
C(36) H(25) 2.5205 .
C(36) H(26) 3.2487 .
C(36) H(37) 2.5734 .
C(37) H(1) 2.7918 .
C(37) H(6) 3.3972 .
C(37) H(35) 2.0274 .
C(37) H(36) 2.0273 .
C(37) H(37) 2.0388 .
C(37) H(38) 3.2326 .
C(38) H(1) 3.5861 .
C(38) H(35) 2.5607 .
C(38) H(36) 2.7503 .
C(38) H(38) 1.9890 .
C(39) H(37) 1.9853 .
C(39) H(39) 2.6337 .
C(40) H(38) 2.6491 .
C(40) H(40) 3.2424 .
C(41) H(39) 1.9968 .
C(41) H(40) 2.0440 .
C(41) H(41) 3.2476 .
C(41) H(42) 2.8262 .
C(41) H(43) 2.4717 .
C(41) H(44) 3.1420 .
C(42) H(8) 3.1299 66602
C(42) H(39) 3.2458 .
C(42) H(41) 2.0016 .
C(42) H(42) 3.0689 .
C(42) H(43) 2.5149 .
C(43) H(6) 3.1927 .
C(43) H(31) 3.1043 .
C(43) H(40) 2.0114 .
C(44) H(6) 2.9208 .
C(44) H(31) 3.5477 .
C(44) H(38) 3.2789 .
C(44) H(39) 3.2799 .
C(44) H(40) 3.2634 .
C(44) H(41) 2.0264 .
C(45) H(37) 3.2300 .
C(45) H(38) 2.0490 .
C(45) H(39) 2.0302 .
C(45) H(41) 3.2577 .
C(46) H(24) 3.5776 64501
C(46) H(40) 2.5528 .
H(2) Cl(1) 3.3844 45501
H(2) O(6) 2.9331 45501
H(2) O(7) 2.7773 45501
H(3) O(6) 2.7855 45501
H(4) O(6) 3.4704 45501
H(5) C(24) 3.0092 54501
H(7) Cl(1) 3.1194 66602
H(7) O(5) 2.5812 66602
H(7) O(7) 3.0676 66602
H(7) O(8) 3.2829 66602
H(7) C(7) 3.5622 66602
H(8) O(7) 3.3876 66602
H(8) O(8) 3.1179 66602
H(8) C(5) 3.3396 66602
H(8) C(6) 2.9114 66602
H(8) C(12) 3.4730 66602
H(8) C(42) 3.1299 66602
H(9) C(5) 3.5713 66602
H(12) O(11) 2.7523 66602
H(13) O(11) 2.6868 66602
H(14) O(11) 3.0664 66602
H(14) O(12) 3.4298 66602
H(15) Cl(1) 2.9991 45501
H(15) O(5) 2.8055 45501
H(15) O(6) 2.7520 45501
H(15) O(7) 3.0051 45501
H(17) Cl(1) 3.2175 45501
H(17) O(5) 2.4840 45501
H(17) O(6) 2.8527 45501
H(18) C(35) 3.5048 45501
H(20) Cl(2) 3.4931 56501
H(20) O(11) 3.5810 56501
H(20) O(12) 2.3935 56501
H(22) C(3) 3.5442 56501
H(23) Cl(2) 3.1779 56501
H(23) O(10) 3.2147 56501
H(23) O(11) 3.2968 56501
H(23) O(12) 2.5469 56501
H(24) O(7) 2.6057 46501
H(24) C(1) 3.5542 56501
H(24) C(3) 3.5756 56501
H(24) C(46) 3.5776 46501
H(28) Cl(2) 3.2563 56501
H(28) O(9) 2.6098 56501
H(28) O(12) 2.7904 56501
H(29) Cl(2) 3.5550 56501
H(29) O(9) 2.9641 56501
H(29) O(11) 3.5327 56501
H(32) C(16) 3.5165 65501
H(32) C(17) 2.9559 65501
H(32) C(23) 3.4207 65501
H(33) C(16) 3.5484 65501
H(33) C(17) 3.5615 65501
H(34) C(17) 3.3830 65501
H(34) C(23) 3.3758 65501
H(40) C(6) 3.2051 66602
H(42) O(2) 2.8904 64501
H(42) C(19) 3.5065 64501
H(42) C(24) 3.1276 64501
H(43) O(2) 3.2437 64501
H(43) C(6) 3.0436 66602
H(43) C(7) 3.2544 66602
H(43) C(12) 3.2759 66602
H(44) O(2) 2.9660 64501
H(44) C(18) 3.1443 64501
H(44) C(19) 2.9700 64501

loop_
_geom_torsion_atom_site_label_1
_geom_torsion_atom_site_label_2
_geom_torsion_atom_site_label_3
_geom_torsion_atom_site_label_4
_geom_torsion
N(2) Zn(1) N(1) C(1) -15.9(2)
N(2) Zn(1) N(1) C(3) -136.0(2)
N(2) Zn(1) N(1) C(14) 107.2(2)
N(3) Zn(1) N(1) C(1) 163.5(2)
N(3) Zn(1) N(1) C(3) 43.4(2)
N(3) Zn(1) N(1) C(14) -73.5(2)
N(5) Zn(1) N(1) C(1) -37.2(3)
N(5) Zn(1) N(1) C(3) -157.3(2)
N(5) Zn(1) N(1) C(14) 85.9(3)
N(6) Zn(1) N(1) C(1) 63.1(2)
N(6) Zn(1) N(1) C(3) -56.9(2)
N(6) Zn(1) N(1) C(14) -173.8(2)
N(1) Zn(1) N(2) C(2) -14.5(2)
N(1) Zn(1) N(2) C(25) -136.5(2)
N(1) Zn(1) N(2) C(36) 106.7(3)
N(3) Zn(1) N(2) C(2) -16.1(3)
N(3) Zn(1) N(2) C(25) -138.1(2)
N(3) Zn(1) N(2) C(36) 105.1(3)
N(5) Zn(1) N(2) C(2) 157.2(2)
N(5) Zn(1) N(2) C(25) 35.2(2)
N(5) Zn(1) N(2) C(36) -81.6(3)
N(6) Zn(1) N(2) C(2) -110.0(2)
N(6) Zn(1) N(2) C(25) 128.1(2)
N(6) Zn(1) N(2) C(36) 11.3(2)
N(1) Zn(1) N(3) C(4) -30.0(2)
N(1) Zn(1) N(3) C(11) 154.0(3)
N(2) Zn(1) N(3) C(4) -28.4(3)
N(2) Zn(1) N(3) C(11) 155.6(2)
N(5) Zn(1) N(3) C(4) 159.6(2)
N(5) Zn(1) N(3) C(11) -16.3(3)
N(6) Zn(1) N(3) C(4) 61.0(2)
N(6) Zn(1) N(3) C(11) -115.0(3)
N(1) Zn(1) N(5) C(26) 1.2(4)
N(1) Zn(1) N(5) C(33) -174.7(2)
N(2) Zn(1) N(5) C(26) -20.3(2)
N(2) Zn(1) N(5) C(33) 163.7(3)
N(3) Zn(1) N(5) C(26) 156.4(2)
N(3) Zn(1) N(5) C(33) -19.5(3)
N(6) Zn(1) N(5) C(26) -99.7(2)
N(6) Zn(1) N(5) C(33) 84.3(3)
N(1) Zn(1) N(6) C(37) -83.2(3)
N(1) Zn(1) N(6) C(44) 94.1(4)
N(2) Zn(1) N(6) C(37) -3.2(3)
N(2) Zn(1) N(6) C(44) 174.1(4)
N(3) Zn(1) N(6) C(37) -159.3(3)
N(3) Zn(1) N(6) C(44) 18.0(4)
N(5) Zn(1) N(6) C(37) 74.3(3)
N(5) Zn(1) N(6) C(44) -108.4(4)
C(13) O(1) C(8) C(7) -5.2(5)
C(13) O(1) C(8) C(9) 176.3(3)
C(24) O(2) C(19) C(18) -177.2(3)
C(24) O(2) C(19) C(20) 1.2(5)
C(35) O(3) C(30) C(29) -176.0(3)
C(35) O(3) C(30) C(31) 4.3(5)
C(46) O(4) C(41) C(40) 170.0(4)
C(46) O(4) C(41) C(42) -12.9(6)
Zn(1) N(1) C(1) C(2) 43.7(3)
C(3) N(1) C(1) C(2) 156.3(3)
C(14) N(1) C(1) C(2) -79.3(4)
Zn(1) N(1) C(3) C(4) -50.8(3)
C(1) N(1) C(3) C(4) -166.5(3)
C(14) N(1) C(3) C(4) 67.8(4)
Zn(1) N(1) C(14) C(15) -29.2(4)
C(1) N(1) C(14) C(15) 91.3(4)
C(3) N(1) C(14) C(15) -141.8(3)
Zn(1) N(2) C(2) C(1) 41.8(3)
C(25) N(2) C(2) C(1) 156.5(3)
C(36) N(2) C(2) C(1) -78.5(3)
Zn(1) N(2) C(25) C(26) -44.7(3)
C(2) N(2) C(25) C(26) -161.8(3)
C(36) N(2) C(25) C(26) 72.3(4)
Zn(1) N(2) C(36) C(37) -18.0(5)
C(2) N(2) C(36) C(37) 101.0(4)
C(25) N(2) C(36) C(37) -131.1(4)
Zn(1) N(3) C(4) C(3) 9.3(4)
Zn(1) N(3) C(4) C(5) -173.1(3)
C(11) N(3) C(4) C(3) -174.2(3)
C(11) N(3) C(4) C(5) 3.4(5)
Zn(1) N(3) C(11) C(10) -10.8(5)
Zn(1) N(3) C(11) C(12) 171.0(3)
C(4) N(3) C(11) C(10) 173.6(3)
C(4) N(3) C(11) C(12) -4.7(5)
C(22) N(4) C(15) C(14) 174.3(3)
C(22) N(4) C(15) C(16) -2.0(5)
C(15) N(4) C(22) C(21) -176.6(3)
C(15) N(4) C(22) C(23) 2.2(5)
Zn(1) N(5) C(26) C(25) 0.2(3)
Zn(1) N(5) C(26) C(27) -178.1(3)
C(33) N(5) C(26) C(25) 176.6(3)
C(33) N(5) C(26) C(27) -1.7(5)
Zn(1) N(5) C(33) C(32) -8.7(5)
Zn(1) N(5) C(33) C(34) 170.7(3)
C(26) N(5) C(33) C(32) 175.5(3)
C(26) N(5) C(33) C(34) -5.1(5)
Zn(1) N(6) C(37) C(36) -6.2(5)
Zn(1) N(6) C(37) C(38) 176.4(4)
C(44) N(6) C(37) C(36) 176.1(4)
C(44) N(6) C(37) C(38) -1.3(6)
Zn(1) N(6) C(44) C(43) 6.8(6)
Zn(1) N(6) C(44) C(45) -173.3(3)
C(37) N(6) C(44) C(43) -176.0(4)
C(37) N(6) C(44) C(45) 3.8(6)
N(1) C(1) C(2) N(2) -58.6(4)
N(1) C(3) C(4) N(3) 29.3(5)
N(1) C(3) C(4) C(5) -148.3(4)
N(3) C(4) C(5) C(6) -0.4(6)
C(3) C(4) C(5) C(6) 177.1(3)
C(4) C(5) C(6) C(12) -1.3(6)
C(5) C(6) C(12) C(7) -178.4(4)
C(5) C(6) C(12) C(11) 0.0(4)
C(12) C(7) C(8) O(1) 177.9(4)
C(12) C(7) C(8) C(9) -3.7(6)
C(8) C(7) C(12) C(6) 179.2(4)
C(8) C(7) C(12) C(11) 0.8(5)
O(1) C(8) C(9) C(10) -178.8(4)
C(7) C(8) C(9) C(10) 2.6(6)
C(8) C(9) C(10) C(11) 1.5(6)
C(9) C(10) C(11) N(3) 177.3(3)
C(9) C(10) C(11) C(12) -4.4(5)
N(3) C(11) C(12) C(6) 3.0(5)
N(3) C(11) C(12) C(7) -178.5(3)
C(10) C(11) C(12) C(6) -175.3(3)
C(10) C(11) C(12) C(7) 3.2(5)
N(1) C(14) C(15) N(4) 30.2(5)
N(1) C(14) C(15) C(16) -153.2(3)
N(4) C(15) C(16) C(17) 0.6(6)
C(14) C(15) C(16) C(17) -175.8(4)
C(15) C(16) C(17) C(23) 0.7(6)
C(16) C(17) C(23) C(18) 177.9(4)
C(16) C(17) C(23) C(22) -0.6(6)
C(23) C(18) C(19) O(2) 178.4(4)
C(23) C(18) C(19) C(20) 0.0(5)
C(19) C(18) C(23) C(17) -178.1(4)
C(19) C(18) C(23) C(22) 0.3(6)
O(2) C(19) C(20) C(21) -178.4(4)
C(18) C(19) C(20) C(21) -0.1(5)
C(19) C(20) C(21) C(22) -0.3(5)
C(20) C(21) C(22) N(4) 179.4(4)
C(20) C(21) C(22) C(23) 0.6(6)
N(4) C(22) C(23) C(17) -0.9(6)
N(4) C(22) C(23) C(18) -179.4(4)
C(21) C(22) C(23) C(17) 177.9(3)
C(21) C(22) C(23) C(18) -0.6(5)
N(2) C(25) C(26) N(5) 32.2(5)
N(2) C(25) C(26) C(27) -149.5(3)
N(5) C(26) C(27) C(28) 6.3(6)
C(25) C(26) C(27) C(28) -171.9(3)
C(26) C(27) C(28) C(34) -3.9(5)
C(27) C(28) C(34) C(29) 178.6(4)
C(27) C(28) C(34) C(33) -2.5(5)
C(34) C(29) C(30) O(3) 177.9(3)
C(34) C(29) C(30) C(31) -2.4(6)
C(30) C(29) C(34) C(28) 176.7(4)
C(30) C(29) C(34) C(33) -2.2(5)
O(3) C(30) C(31) C(32) -176.8(4)
C(29) C(30) C(31) C(32) 3.5(5)
C(30) C(31) C(32) C(33) 0.1(4)
C(31) C(32) C(33) N(5) 174.9(3)
C(31) C(32) C(33) C(34) -4.5(5)
N(5) C(33) C(34) C(28) 7.2(5)
N(5) C(33) C(34) C(29) -173.9(3)
C(32) C(33) C(34) C(28) -173.4(3)
C(32) C(33) C(34) C(29) 5.5(5)
N(2) C(36) C(37) N(6) 17.0(6)
N(2) C(36) C(37) C(38) -165.3(4)
N(6) C(37) C(38) C(39) -1.4(7)
C(36) C(37) C(38) C(39) -179.0(4)
C(37) C(38) C(39) C(45) 1.6(7)
C(38) C(39) C(45) C(40) 179.3(4)
C(38) C(39) C(45) C(44) 0.8(7)
C(45) C(40) C(41) O(4) 177.2(4)
C(45) C(40) C(41) C(42) -0.0(6)
C(41) C(40) C(45) C(39) -176.4(4)
C(41) C(40) C(45) C(44) 2.1(7)
O(4) C(41) C(42) C(43) -178.7(4)
C(40) C(41) C(42) C(43) -1.7(7)
C(41) C(42) C(43) C(44) 1.4(7)
C(42) C(43) C(44) N(6) -179.6(4)
C(42) C(43) C(44) C(45) 0.6(6)
N(6) C(44) C(45) C(39) -3.6(6)
N(6) C(44) C(45) C(40) 177.8(4)
C(43) C(44) C(45) C(39) 176.2(4)
C(43) C(44) C(45) C(40) -2.3(6)
